data_7156728
loop_
_publ_author_name
'Ren, Linning'
'Wang, Manman'
'Fang, Benyao'
'Yu, Wenquan'
'Chang, Junbiao'

_publ_section_title
;
 Iodine-mediated oxidative N-N coupling of secondary amines to hydrazines.
;
_journal_issue 13
_journal_name_full 'Organic &amp; biomolecular chemistry'
_journal_page_first 3446
_journal_page_last 3450
_journal_paper_doi 10.1039/c9ob00279k
_journal_volume 17
_journal_year 2019
_chemical_formula_moiety 'C24 H22 N4'
_chemical_formula_sum 'C24 H22 N4'
_chemical_formula_weight 366.45
_space_group_crystal_system monoclinic
_space_group_IT_number 14
_space_group_name_Hall '-P 2ybc'
_space_group_name_H-M_alt 'P 1 21/c 1'
_symmetry_space_group_name_Hall '-P 2ybc'
_symmetry_space_group_name_H-M 'P 1 21/c 1'
_atom_sites_solution_hydrogens geom
_atom_sites_solution_primary direct
_audit_creation_date 2018-10-11
_audit_creation_method
;
Olex2 1.2
(compiled 2018.05.29 svn.r3508 for OlexSys, GUI svn.r5506)
;
_audit_update_record
;
2019-01-30 deposited with the CCDC.    2019-03-12 downloaded from the CCDC.
;
_cell_angle_alpha 90
_cell_angle_beta 107.506(5)
_cell_angle_gamma 90
_cell_formula_units_Z 4
_cell_length_a 9.8651(4)
_cell_length_b 18.4812(9)
_cell_length_c 11.3374(6)
_cell_measurement_reflns_used 2017
_cell_measurement_temperature 293(2)
_cell_measurement_theta_max 70.5360
_cell_measurement_theta_min 4.7200
_cell_volume 1971.29(17)
_computing_cell_refinement
;
CrysAlisPro, Agilent Technologies,
Version 1.171.37.35 (release 13-08-2014 CrysAlis171 .NET)
(compiled Aug 13 2014,18:06:01)
;
_computing_data_collection
;
CrysAlisPro, Agilent Technologies,
Version 1.171.37.35 (release 13-08-2014 CrysAlis171 .NET)
(compiled Aug 13 2014,18:06:01)
;
_computing_data_reduction
;
CrysAlisPro, Agilent Technologies,
Version 1.171.37.35 (release 13-08-2014 CrysAlis171 .NET)
(compiled Aug 13 2014,18:06:01)
;
_computing_molecular_graphics 'Olex2 (Dolomanov et al., 2009)'
_computing_publication_material 'Olex2 (Dolomanov et al., 2009)'
_computing_structure_refinement 'ShelXL (Sheldrick, 2015)'
_computing_structure_solution 'ShelXS (Sheldrick, 2008)'
_diffrn_ambient_temperature 293(2)
_diffrn_detector 'CCD plate'
_diffrn_detector_area_resol_mean 16.2312
_diffrn_detector_type Eos
_diffrn_measured_fraction_theta_full 1.000
_diffrn_measured_fraction_theta_max 1.000
_diffrn_measurement_details
;
#__ type_ start__ end____ width___ exp.time_
  1 omega  -22.00   37.00   1.0000    1.0000
omega____ theta____ kappa____ phi______ frames
    -      -33.5000   37.0000 -180.0000 59

#__ type_ start__ end____ width___ exp.time_
  2 omega  -83.00  -57.00   1.0000    1.0000
omega____ theta____ kappa____ phi______ frames
    -      -33.5000 -164.0000 -129.0000 26

#__ type_ start__ end____ width___ exp.time_
  3 omega    0.00   69.00   1.0000    1.0000
omega____ theta____ kappa____ phi______ frames
    -       36.4734  -99.0000   30.0000 69

#__ type_ start__ end____ width___ exp.time_
  4 omega  -23.00   23.00   1.0000    1.0000
omega____ theta____ kappa____ phi______ frames
    -       36.4734  -57.0000 -180.0000 46

#__ type_ start__ end____ width___ exp.time_
  5 omega   11.00   69.00   1.0000    1.0000
omega____ theta____ kappa____ phi______ frames
    -       36.4734  -99.0000 -180.0000 58

#__ type_ start__ end____ width___ exp.time_
  6 omega   16.00  104.00   1.0000    1.0000
omega____ theta____ kappa____ phi______ frames
    -       36.4734   37.0000  -60.0000 88

#__ type_ start__ end____ width___ exp.time_
  7 omega   80.00  106.00   1.0000    1.0000
omega____ theta____ kappa____ phi______ frames
    -       36.4734  178.0000   90.0000 26

#__ type_ start__ end____ width___ exp.time_
  8 omega   43.00   92.00   1.0000    2.0000
omega____ theta____ kappa____ phi______ frames
    -      108.0000  -94.0000  150.0000 49

#__ type_ start__ end____ width___ exp.time_
  9 omega  115.00  141.00   1.0000    2.0000
omega____ theta____ kappa____ phi______ frames
    -      108.0000   61.0000 -120.0000 26

#__ type_ start__ end____ width___ exp.time_
 10 omega  134.00  168.00   1.0000    2.0000
omega____ theta____ kappa____ phi______ frames
    -      108.0000  111.0000   90.0000 34

#__ type_ start__ end____ width___ exp.time_
 11 omega   38.00   89.00   1.0000    2.0000
omega____ theta____ kappa____ phi______ frames
    -      108.0000  -30.0000  150.0000 51

#__ type_ start__ end____ width___ exp.time_
 12 omega   39.00  105.00   1.0000    2.0000
omega____ theta____ kappa____ phi______ frames
    -      108.0000  -94.0000  -60.0000 66

#__ type_ start__ end____ width___ exp.time_
 13 omega   62.00   89.00   1.0000    2.0000
omega____ theta____ kappa____ phi______ frames
    -      108.0000  -30.0000 -120.0000 27

#__ type_ start__ end____ width___ exp.time_
 14 omega   93.00  164.00   1.0000    2.0000
omega____ theta____ kappa____ phi______ frames
    -      108.0000   61.0000  150.0000 71

#__ type_ start__ end____ width___ exp.time_
 15 omega   88.00  171.00   1.0000    2.0000
omega____ theta____ kappa____ phi______ frames
    -      108.0000   61.0000  -90.0000 83

#__ type_ start__ end____ width___ exp.time_
 16 omega   46.00  104.00   1.0000    2.0000
omega____ theta____ kappa____ phi______ frames
    -      108.0000  -94.0000   60.0000 58

#__ type_ start__ end____ width___ exp.time_
 17 omega   42.00  120.00   1.0000    2.0000
omega____ theta____ kappa____ phi______ frames
    -      108.0000  -61.0000  150.0000 78
;
_diffrn_measurement_device 'four-circle diffractometer'
_diffrn_measurement_device_type 'Xcalibur, Eos, Gemini'
_diffrn_measurement_method '\w scans'
_diffrn_orient_matrix_UB_11 -0.0247069000
_diffrn_orient_matrix_UB_12 0.0383703000
_diffrn_orient_matrix_UB_13 -0.1253840000
_diffrn_orient_matrix_UB_21 0.0418272000
_diffrn_orient_matrix_UB_22 0.0727579000
_diffrn_orient_matrix_UB_23 0.0673693000
_diffrn_orient_matrix_UB_31 0.1563687000
_diffrn_orient_matrix_UB_32 -0.0134579000
_diffrn_orient_matrix_UB_33 0.0070913000
_diffrn_radiation_monochromator graphite
_diffrn_radiation_probe x-ray
_diffrn_radiation_type CuK\a
_diffrn_radiation_wavelength 1.54184
_diffrn_reflns_av_R_equivalents 0.0246
_diffrn_reflns_av_unetI/netI 0.0327
_diffrn_reflns_Laue_measured_fraction_full 1.000
_diffrn_reflns_Laue_measured_fraction_max 1.000
_diffrn_reflns_limit_h_max 11
_diffrn_reflns_limit_h_min -7
_diffrn_reflns_limit_k_max 22
_diffrn_reflns_limit_k_min -22
_diffrn_reflns_limit_l_max 12
_diffrn_reflns_limit_l_min -13
_diffrn_reflns_number 7612
_diffrn_reflns_point_group_measured_fraction_full 1.000
_diffrn_reflns_point_group_measured_fraction_max 1.000
_diffrn_reflns_theta_full 67.073
_diffrn_reflns_theta_max 67.073
_diffrn_reflns_theta_min 4.700
_diffrn_source 'Enhance (Cu) X-ray Source'
_exptl_absorpt_coefficient_mu 0.581
_exptl_absorpt_correction_T_max 1.00000
_exptl_absorpt_correction_T_min 0.91626
_exptl_absorpt_correction_type multi-scan
_exptl_absorpt_process_details
;
CrysAlisPro, Agilent Technologies,
Version 1.171.37.35 (release 13-08-2014 CrysAlis171 .NET)
(compiled Aug 13 2014,18:06:01)
Empirical absorption correction using spherical harmonics,
 implemented in SCALE3 ABSPACK scaling algorithm.
;
_exptl_crystal_colour colourless
_exptl_crystal_colour_primary colourless
_exptl_crystal_density_diffrn 1.235
_exptl_crystal_description prism
_exptl_crystal_F_000 776
_exptl_crystal_size_max 0.25
_exptl_crystal_size_mid 0.16
_exptl_crystal_size_min 0.14
_refine_diff_density_max 0.144
_refine_diff_density_min -0.212
_refine_diff_density_rms 0.043
_refine_ls_extinction_method none
_refine_ls_goodness_of_fit_ref 1.028
_refine_ls_hydrogen_treatment constr
_refine_ls_matrix_type full
_refine_ls_number_parameters 255
_refine_ls_number_reflns 3517
_refine_ls_number_restraints 0
_refine_ls_restrained_S_all 1.028
_refine_ls_R_factor_all 0.0649
_refine_ls_R_factor_gt 0.0487
_refine_ls_shift/su_max 0.000
_refine_ls_shift/su_mean 0.000
_refine_ls_structure_factor_coef Fsqd
_refine_ls_weighting_details 'w=1/[\s^2^(Fo^2^)+(0.0791P)^2^+0.1297P] where P=(Fo^2^+2Fc^2^)/3'
_refine_ls_weighting_scheme calc
_refine_ls_wR_factor_gt 0.1316
_refine_ls_wR_factor_ref 0.1474
_reflns_Friedel_coverage 0.000
_reflns_number_gt 2644
_reflns_number_total 3517
_reflns_threshold_expression 'I > 2\s(I)'
_cod_data_source_file c9ob00279k2.cif
_cod_data_source_block 201810397
_cod_depositor_comments 'Adding full bibliography for 7156728.cif.'
_cod_original_cell_volume 1971.28(17)
_cod_database_code 7156728
_shelx_shelxl_version_number 2014/7
_chemical_oxdiff_formula C15H15O3N2
_shelx_space_group_comment
;
The symmetry employed for this shelxl refinement is uniquely defined
by the following loop, which should always be used as a source of
symmetry information in preference to the above space-group names.
They are only intended as comments.
;
_shelx_estimated_absorpt_t_max 0.923
_shelx_estimated_absorpt_t_min 0.868
_reflns_odcompleteness_completeness 99.97
_reflns_odcompleteness_iscentric 1
_reflns_odcompleteness_theta 66.97
_olex2_refinement_description
;
1. Fixed Uiso
 At 1.2 times of:
  All C(H) groups
 At 1.5 times of:
  All C(H,H,H) groups
2.a Aromatic/amide H refined with riding coordinates:
 C1(H1), C2(H2), C4(H4), C5(H5), C6(H6), C7(H7), C9(H9), C10(H10), C12(H12),
 C13(H13), C15(H15), C16(H16), C19(H19), C20(H20), C22(H22), C23(H23)
2.b Idealised Me refined as rotating group:
 C17(H17A,H17B,H17C), C24(H24A,H24B,H24C)
;
_olex2_submission_special_instructions 'No special instructions were received'

loop_
_space_group_symop_operation_xyz
'x, y, z'
'-x, y+1/2, -z+1/2'
'-x, -y, -z'
'x, -y-1/2, z-1/2'

loop_
_atom_site_label
_atom_site_type_symbol
_atom_site_fract_x
_atom_site_fract_y
_atom_site_fract_z
_atom_site_U_iso_or_equiv
_atom_site_adp_type
_atom_site_occupancy
_atom_site_site_symmetry_order
_atom_site_calc_flag
_atom_site_refinement_flags_posn
C1 C 0.1032(2) 0.43198(11) 0.43496(19) 0.0550(5) Uani 1 1 d .
H1 H 0.1058 0.3856 0.4675 0.066 Uiso 1 1 calc R
C2 C 0.20104(18) 0.48092(10) 0.50148(16) 0.0459(4) Uani 1 1 d .
H2 H 0.2665 0.4675 0.5761 0.055 Uiso 1 1 calc R
C3 C 0.20122(17) 0.55103(10) 0.45583(16) 0.0427(4) Uani 1 1 d .
C4 C 0.09934(19) 0.56669(11) 0.34335(17) 0.0527(5) Uani 1 1 d .
H4 H 0.0937 0.6125 0.3084 0.063 Uiso 1 1 calc R
C5 C 0.0073(2) 0.51257(13) 0.28550(19) 0.0610(5) Uani 1 1 d .
H5 H -0.0591 0.5240 0.2103 0.073 Uiso 1 1 calc R
C6 C 0.0519(2) 0.76901(14) 0.5926(2) 0.0699(6) Uani 1 1 d .
H6 H 0.0027 0.7608 0.6496 0.084 Uiso 1 1 calc R
C7 C 0.1370(2) 0.71380(11) 0.57363(18) 0.0550(5) Uani 1 1 d .
H7 H 0.1424 0.6702 0.6156 0.066 Uiso 1 1 calc R
C8 C 0.21461(19) 0.72406(10) 0.49132(16) 0.0463(4) Uani 1 1 d .
C9 C 0.1969(2) 0.79082(11) 0.4297(2) 0.0599(5) Uani 1 1 d .
H9 H 0.2452 0.8007 0.3726 0.072 Uiso 1 1 calc R
C10 C 0.1073(3) 0.84137(13) 0.4547(2) 0.0750(7) Uani 1 1 d .
H10 H 0.0963 0.8849 0.4118 0.090 Uiso 1 1 calc R
C11 C 0.40623(18) 0.58784(10) 0.63455(16) 0.0442(4) Uani 1 1 d .
C12 C 0.37140(19) 0.57996(11) 0.74304(18) 0.0514(5) Uani 1 1 d .
H12 H 0.2771 0.5835 0.7424 0.062 Uiso 1 1 calc R
C13 C 0.4773(2) 0.56679(12) 0.85279(18) 0.0564(5) Uani 1 1 d .
H13 H 0.4529 0.5616 0.9255 0.068 Uiso 1 1 calc R
C14 C 0.6183(2) 0.56118(11) 0.85695(19) 0.0553(5) Uani 1 1 d .
C15 C 0.6506(2) 0.56892(13) 0.7475(2) 0.0652(6) Uani 1 1 d .
H15 H 0.7449 0.5655 0.7480 0.078 Uiso 1 1 calc R
C16 C 0.5462(2) 0.58157(13) 0.63724(19) 0.0612(5) Uani 1 1 d .
H16 H 0.5705 0.5859 0.5644 0.073 Uiso 1 1 calc R
C17 C 0.7343(3) 0.54701(15) 0.9768(2) 0.0794(7) Uani 1 1 d .
H17A H 0.6964 0.5524 1.0450 0.119 Uiso 1 1 calc GR
H17B H 0.8103 0.5809 0.9853 0.119 Uiso 1 1 calc GR
H17C H 0.7697 0.4987 0.9762 0.119 Uiso 1 1 calc GR
C18 C 0.4085(2) 0.68280(10) 0.40841(17) 0.0488(4) Uani 1 1 d .
C19 C 0.4201(2) 0.63923(12) 0.31298(19) 0.0603(5) Uani 1 1 d .
H19 H 0.3516 0.6041 0.2800 0.072 Uiso 1 1 calc R
C20 C 0.5339(2) 0.64782(14) 0.2664(2) 0.0666(6) Uani 1 1 d .
H20 H 0.5411 0.6178 0.2027 0.080 Uiso 1 1 calc R
C21 C 0.6375(2) 0.70012(14) 0.3123(2) 0.0627(6) Uani 1 1 d .
C22 C 0.6225(2) 0.74381(13) 0.4062(2) 0.0689(6) Uani 1 1 d .
H22 H 0.6895 0.7798 0.4379 0.083 Uiso 1 1 calc R
C23 C 0.5102(2) 0.73542(12) 0.4544(2) 0.0631(5) Uani 1 1 d .
H23 H 0.5032 0.7654 0.5182 0.076 Uiso 1 1 calc R
C24 C 0.7631(3) 0.70890(18) 0.2636(3) 0.0865(8) Uani 1 1 d .
H24A H 0.7622 0.7567 0.2300 0.130 Uiso 1 1 calc GR
H24B H 0.7574 0.6737 0.2000 0.130 Uiso 1 1 calc GR
H24C H 0.8495 0.7019 0.3298 0.130 Uiso 1 1 calc GR
N1 N 0.00473(18) 0.44534(11) 0.32747(17) 0.0624(5) Uani 1 1 d .
N2 N 0.0342(2) 0.83277(12) 0.5365(2) 0.0810(6) Uani 1 1 d .
N3 N 0.29838(16) 0.60220(8) 0.51991(14) 0.0471(4) Uani 1 1 d .
N4 N 0.29832(17) 0.67016(8) 0.46459(14) 0.0497(4) Uani 1 1 d .

loop_
_atom_site_aniso_label
_atom_site_aniso_U_11
_atom_site_aniso_U_22
_atom_site_aniso_U_33
_atom_site_aniso_U_23
_atom_site_aniso_U_13
_atom_site_aniso_U_12
C1 0.0529(11) 0.0539(11) 0.0604(12) -0.0017(9) 0.0205(9) -0.0054(9)
C2 0.0429(9) 0.0483(10) 0.0451(9) 0.0011(8) 0.0113(7) 0.0023(8)
C3 0.0366(8) 0.0498(10) 0.0439(9) -0.0012(7) 0.0152(7) 0.0040(7)
C4 0.0476(10) 0.0602(12) 0.0477(10) 0.0062(9) 0.0107(8) 0.0081(9)
C5 0.0457(10) 0.0839(15) 0.0463(10) -0.0034(10) 0.0029(8) 0.0022(10)
C6 0.0651(14) 0.0776(15) 0.0734(15) 0.0009(12) 0.0307(12) 0.0137(12)
C7 0.0541(11) 0.0565(11) 0.0547(11) 0.0042(9) 0.0170(9) 0.0055(9)
C8 0.0443(9) 0.0464(10) 0.0447(9) -0.0014(7) 0.0082(7) -0.0005(8)
C9 0.0655(13) 0.0527(11) 0.0614(12) 0.0087(9) 0.0190(10) 0.0034(10)
C10 0.0826(16) 0.0521(12) 0.0875(17) 0.0121(12) 0.0213(14) 0.0169(11)
C11 0.0419(9) 0.0440(9) 0.0456(9) -0.0017(7) 0.0115(7) 0.0011(7)
C12 0.0392(9) 0.0624(11) 0.0528(10) 0.0024(9) 0.0142(8) -0.0030(8)
C13 0.0538(11) 0.0675(12) 0.0469(10) 0.0032(9) 0.0136(8) -0.0059(9)
C14 0.0482(10) 0.0549(11) 0.0545(11) 0.0041(9) 0.0029(8) -0.0061(9)
C15 0.0379(10) 0.0842(16) 0.0735(14) 0.0150(12) 0.0165(9) 0.0104(10)
C16 0.0529(11) 0.0807(15) 0.0550(11) 0.0094(10) 0.0239(9) 0.0147(10)
C17 0.0596(13) 0.0899(17) 0.0710(15) 0.0167(13) -0.0071(11) -0.0129(12)
C18 0.0499(10) 0.0500(10) 0.0467(9) 0.0058(8) 0.0148(8) 0.0028(8)
C19 0.0654(12) 0.0628(12) 0.0560(11) -0.0070(10) 0.0232(10) -0.0100(10)
C20 0.0723(14) 0.0770(15) 0.0562(12) -0.0057(11) 0.0277(11) 0.0014(12)
C21 0.0528(11) 0.0768(14) 0.0607(12) 0.0139(11) 0.0203(9) 0.0056(10)
C22 0.0546(12) 0.0694(14) 0.0850(16) -0.0051(12) 0.0242(11) -0.0092(10)
C23 0.0583(12) 0.0663(13) 0.0669(13) -0.0129(11) 0.0220(10) -0.0044(10)
C24 0.0638(14) 0.119(2) 0.0846(17) 0.0132(16) 0.0347(13) 0.0062(15)
N1 0.0499(9) 0.0741(12) 0.0611(10) -0.0100(9) 0.0134(8) -0.0088(8)
N2 0.0803(14) 0.0713(13) 0.0931(15) 0.0021(11) 0.0288(12) 0.0248(11)
N3 0.0488(8) 0.0447(8) 0.0449(8) 0.0039(6) 0.0099(6) 0.0011(7)
N4 0.0548(9) 0.0443(8) 0.0538(9) 0.0052(7) 0.0221(7) 0.0032(7)

loop_
_atom_type_symbol
_atom_type_description
_atom_type_scat_dispersion_real
_atom_type_scat_dispersion_imag
_atom_type_scat_source
C C 0.0181 0.0091 'International Tables Vol C Tables 4.2.6.8 and 6.1.1.4'
H H 0.0000 0.0000 'International Tables Vol C Tables 4.2.6.8 and 6.1.1.4'
N N 0.0311 0.0180 'International Tables Vol C Tables 4.2.6.8 and 6.1.1.4'

loop_
_geom_angle_atom_site_label_1
_geom_angle_atom_site_label_2
_geom_angle_atom_site_label_3
_geom_angle
C2 C1 H1 117.3
N1 C1 H1 117.3
N1 C1 C2 125.41(19)
C1 C2 H2 120.4
C1 C2 C3 119.19(17)
C3 C2 H2 120.4
C2 C3 C4 116.77(17)
N3 C3 C2 121.12(16)
N3 C3 C4 122.11(17)
C3 C4 H4 120.8
C5 C4 C3 118.34(19)
C5 C4 H4 120.8
C4 C5 H5 117.0
N1 C5 C4 125.98(18)
N1 C5 H5 117.0
C7 C6 H6 117.2
N2 C6 H6 117.2
N2 C6 C7 125.5(2)
C6 C7 H7 120.4
C6 C7 C8 119.3(2)
C8 C7 H7 120.4
C7 C8 C9 116.40(18)
N4 C8 C7 122.37(17)
N4 C8 C9 121.11(18)
C8 C9 H9 120.4
C10 C9 C8 119.1(2)
C10 C9 H9 120.4
C9 C10 H10 117.5
N2 C10 C9 125.1(2)
N2 C10 H10 117.5
C12 C11 N3 120.73(16)
C16 C11 C12 119.21(17)
C16 C11 N3 120.06(17)
C11 C12 H12 120.1
C11 C12 C13 119.76(17)
C13 C12 H12 120.1
C12 C13 H13 119.2
C14 C13 C12 121.58(19)
C14 C13 H13 119.2
C13 C14 C17 121.7(2)
C15 C14 C13 117.69(18)
C15 C14 C17 120.6(2)
C14 C15 H15 119.3
C14 C15 C16 121.45(19)
C16 C15 H15 119.3
C11 C16 C15 120.29(19)
C11 C16 H16 119.9
C15 C16 H16 119.9
C14 C17 H17A 109.5
C14 C17 H17B 109.5
C14 C17 H17C 109.5
H17A C17 H17B 109.5
H17A C17 H17C 109.5
H17B C17 H17C 109.5
C19 C18 C23 118.95(19)
C19 C18 N4 120.35(18)
C23 C18 N4 120.54(18)
C18 C19 H19 120.0
C18 C19 C20 120.0(2)
C20 C19 H19 120.0
C19 C20 H20 119.1
C19 C20 C21 121.7(2)
C21 C20 H20 119.1
C20 C21 C24 122.0(2)
C22 C21 C20 117.32(19)
C22 C21 C24 120.7(2)
C21 C22 H22 119.2
C21 C22 C23 121.6(2)
C23 C22 H22 119.2
C18 C23 C22 120.4(2)
C18 C23 H23 119.8
C22 C23 H23 119.8
C21 C24 H24A 109.5
C21 C24 H24B 109.5
C21 C24 H24C 109.5
H24A C24 H24B 109.5
H24A C24 H24C 109.5
H24B C24 H24C 109.5
C1 N1 C5 114.31(18)
C6 N2 C10 114.6(2)
C3 N3 C11 123.77(15)
C3 N3 N4 117.96(14)
N4 N3 C11 118.07(14)
C8 N4 C18 124.16(15)
C8 N4 N3 117.78(15)
N3 N4 C18 116.46(14)

loop_
_geom_bond_atom_site_label_1
_geom_bond_atom_site_label_2
_geom_bond_distance
C1 H1 0.9300
C1 C2 1.371(3)
C1 N1 1.333(3)
C2 H2 0.9300
C2 C3 1.395(2)
C3 C4 1.396(2)
C3 N3 1.386(2)
C4 H4 0.9300
C4 C5 1.377(3)
C5 H5 0.9300
C5 N1 1.334(3)
C6 H6 0.9300
C6 C7 1.379(3)
C6 N2 1.325(3)
C7 H7 0.9300
C7 C8 1.386(3)
C8 C9 1.403(3)
C8 N4 1.384(2)
C9 H9 0.9300
C9 C10 1.373(3)
C10 H10 0.9300
C10 N2 1.344(3)
C11 C12 1.381(3)
C11 C16 1.377(3)
C11 N3 1.435(2)
C12 H12 0.9300
C12 C13 1.385(3)
C13 H13 0.9300
C13 C14 1.381(3)
C14 C15 1.378(3)
C14 C17 1.513(3)
C15 H15 0.9300
C15 C16 1.380(3)
C16 H16 0.9300
C17 H17A 0.9600
C17 H17B 0.9600
C17 H17C 0.9600
C18 C19 1.381(3)
C18 C23 1.382(3)
C18 N4 1.434(2)
C19 H19 0.9300
C19 C20 1.386(3)
C20 H20 0.9300
C20 C21 1.389(3)
C21 C22 1.380(3)
C21 C24 1.509(3)
C22 H22 0.9300
C22 C23 1.383(3)
C23 H23 0.9300
C24 H24A 0.9600
C24 H24B 0.9600
C24 H24C 0.9600
N3 N4 1.404(2)

loop_
_geom_torsion_atom_site_label_1
_geom_torsion_atom_site_label_2
_geom_torsion_atom_site_label_3
_geom_torsion_atom_site_label_4
_geom_torsion
C1 C2 C3 C4 0.1(3)
C1 C2 C3 N3 -179.87(16)
C2 C1 N1 C5 0.4(3)
C2 C3 C4 C5 -0.3(3)
C2 C3 N3 C11 1.2(3)
C2 C3 N3 N4 175.94(15)
C3 C4 C5 N1 0.7(3)
C3 N3 N4 C8 91.69(19)
C3 N3 N4 C18 -102.13(19)
C4 C3 N3 C11 -178.85(16)
C4 C3 N3 N4 -4.1(2)
C4 C5 N1 C1 -0.7(3)
C6 C7 C8 C9 -1.7(3)
C6 C7 C8 N4 -177.70(19)
C7 C6 N2 C10 0.3(4)
C7 C8 C9 C10 0.7(3)
C7 C8 N4 C18 -162.30(18)
C7 C8 N4 N3 2.7(3)
C8 C9 C10 N2 0.9(4)
C9 C8 N4 C18 21.9(3)
C9 C8 N4 N3 -173.08(17)
C9 C10 N2 C6 -1.4(4)
C11 C12 C13 C14 -0.1(3)
C11 N3 N4 C8 -93.2(2)
C11 N3 N4 C18 72.9(2)
C12 C11 C16 C15 -1.2(3)
C12 C11 N3 C3 -73.1(2)
C12 C11 N3 N4 112.1(2)
C12 C13 C14 C15 -0.2(3)
C12 C13 C14 C17 179.8(2)
C13 C14 C15 C16 -0.2(3)
C14 C15 C16 C11 1.0(4)
C16 C11 C12 C13 0.8(3)
C16 C11 N3 C3 106.7(2)
C16 C11 N3 N4 -68.1(2)
C17 C14 C15 C16 179.7(2)
C18 C19 C20 C21 -0.7(3)
C19 C18 C23 C22 -0.5(3)
C19 C18 N4 C8 -134.8(2)
C19 C18 N4 N3 60.0(2)
C19 C20 C21 C22 -0.3(3)
C19 C20 C21 C24 178.9(2)
C20 C21 C22 C23 0.9(4)
C21 C22 C23 C18 -0.5(4)
C23 C18 C19 C20 1.1(3)
C23 C18 N4 C8 49.7(3)
C23 C18 N4 N3 -115.5(2)
C24 C21 C22 C23 -178.3(2)
N1 C1 C2 C3 -0.2(3)
N2 C6 C7 C8 1.2(4)
N3 C3 C4 C5 179.67(17)
N3 C11 C12 C13 -179.41(18)
N3 C11 C16 C15 179.0(2)
N4 C8 C9 C10 176.78(19)
N4 C18 C19 C20 -174.45(19)
N4 C18 C23 C22 175.1(2)
